data_6000374
loop_
_publ_author_name
'Xuriguera, A. M.'
'Justin, C. C.'
'Elfakir, A.'
'Quarton, M.'

_publ_section_title
;
 Crystal and powder neutron diffraction data of Tl3Li(MO4)(2) (M = Mo, W)
;
_journal_name_full 'Powder Diffraction'
_journal_page_first 244
_journal_page_last 245
_journal_paper_doi 10.1017/S0885715600010186
_journal_volume 13
_journal_year 1998
_chemical_formula_sum 'Li O8 Tl3 W2'
_space_group_name_H-M_alt 'P 63 m c'
_cell_angle_alpha 90.000
_cell_angle_beta 90.000
_cell_angle_gamma 120.000
_cell_length_a 6.0348
_cell_length_b 6.0348
_cell_length_c 15.8176
_cell_volume 498.89
_cod_database_code 6000374

loop_
_atom_site_label
_atom_site_fract_x
_atom_site_fract_y
_atom_site_fract_z
? ? ? ?
